data_4510013
loop_
_publ_author_name
'Wang, Xiao'
'Zhai, Quan-Guo'
'Li, Shu-Ni'
'Jiang, Yu-Cheng'
'Hu, Man-Cheng'

_publ_section_title
;
 Synthesis, Crystal Structures, and Solid-State Luminescent Properties of
 Diverse Ln--Pyridine-3,5-Dicarboxylate Coordination Polymers Modulated by
 the Ancillary Ligand
;
_journal_issue 1
_journal_name_full 'Crystal Growth &amp; Design'
_journal_page_first 177
_journal_paper_doi 10.1021/cg401365x
_journal_volume 14
_journal_year 2014
_chemical_formula_moiety 'C9 H6 N O7 Tb'
_chemical_formula_sum 'C9 H6 N O7 Tb'
_chemical_formula_weight 399.07
_chemical_name_systematic
; 
 ? 
;
_space_group_IT_number 14
_symmetry_cell_setting monoclinic
_symmetry_space_group_name_Hall '-P 2ybc'
_symmetry_space_group_name_H-M 'P 1 21/c 1'
_atom_sites_solution_hydrogens geom
_atom_sites_solution_primary direct
_atom_sites_solution_secondary difmap
_audit_creation_method SHELXL-97
_cell_angle_alpha 90.00
_cell_angle_beta 104.517(6)
_cell_angle_gamma 90.00
_cell_formula_units_Z 4
_cell_length_a 7.6339(5)
_cell_length_b 17.0720(9)
_cell_length_c 8.3853(4)
_cell_measurement_reflns_used 2316
_cell_measurement_temperature 293(2)
_cell_measurement_theta_max 26.370
_cell_measurement_theta_min 2.9975
_cell_volume 1057.93(11)
_computing_cell_refinement 'Agilent gemin e'
_computing_data_collection 'Agilent gemin e'
_computing_structure_refinement 'SHELXL-97 (Sheldrick, 1997)'
_computing_structure_solution 'SHELXS-97 (Sheldrick, 1990)'
_diffrn_ambient_temperature 293(2)
_diffrn_measured_fraction_theta_full 0.998
_diffrn_measured_fraction_theta_max 0.998
_diffrn_radiation_monochromator graphite
_diffrn_radiation_source 'fine-focus sealed tube'
_diffrn_radiation_type MoK\a
_diffrn_radiation_wavelength 0.71073
_diffrn_reflns_av_R_equivalents 0.0229
_diffrn_reflns_av_sigmaI/netI 0.0318
_diffrn_reflns_limit_h_max 9
_diffrn_reflns_limit_h_min -6
_diffrn_reflns_limit_k_max 21
_diffrn_reflns_limit_k_min -13
_diffrn_reflns_limit_l_max 7
_diffrn_reflns_limit_l_min -10
_diffrn_reflns_number 4441
_diffrn_reflns_theta_full 26.37
_diffrn_reflns_theta_max 26.37
_diffrn_reflns_theta_min 3.00
_exptl_absorpt_coefficient_mu 6.713
_exptl_absorpt_correction_T_max 1.00000
_exptl_absorpt_correction_T_min 0.53893
_exptl_absorpt_correction_type multi-scan
_exptl_absorpt_process_details sadabs
_exptl_crystal_colour Colourless
_exptl_crystal_density_diffrn 2.506
_exptl_crystal_density_method 'not measured'
_exptl_crystal_description Sheet
_exptl_crystal_F_000 752
_exptl_crystal_size_max 0.20
_exptl_crystal_size_mid 0.12
_exptl_crystal_size_min 0.08
_refine_diff_density_max 2.984
_refine_diff_density_min -1.195
_refine_diff_density_rms 0.154
_refine_ls_extinction_method none
_refine_ls_goodness_of_fit_ref 1.023
_refine_ls_hydrogen_treatment mixed
_refine_ls_matrix_type full
_refine_ls_number_parameters 163
_refine_ls_number_reflns 2165
_refine_ls_number_restraints 0
_refine_ls_restrained_S_all 1.023
_refine_ls_R_factor_all 0.0332
_refine_ls_R_factor_gt 0.0289
_refine_ls_shift/su_max 0.001
_refine_ls_shift/su_mean 0.000
_refine_ls_structure_factor_coef Fsqd
_refine_ls_weighting_details 'calc w=1/[\s^2^(Fo^2^)+(0.0357P)^2^+3.8537P] where P=(Fo^2^+2Fc^2^)/3'
_refine_ls_weighting_scheme calc
_refine_ls_wR_factor_gt 0.0696
_refine_ls_wR_factor_ref 0.0714
_reflns_number_gt 1950
_reflns_number_total 2165
_reflns_threshold_expression >2sigma(I)
_cod_data_source_file cg401365x_si_004.cif
_cod_data_source_block 2
_cod_depositor_comments
;
The following automatic conversions were performed:

'_symmetry_cell_setting' value 'Monoclinic' changed to 'monoclinic'
according to
/usr/data/users/saulius/automatic-downloads/current/ACS/lib/dictionaries/cif_core.dic
dictionary named 'cif_core.dic' version 2.4.2 from 2011-04-26.

Automatic conversion script
Id: cif_fix_values 2281 2013-09-26 08:29:07Z andrius 
;
_cod_original_cell_volume 1057.93(10)
_cod_original_sg_symbol_H-M P21/c
_cod_database_code 4510013

loop_
_symmetry_equiv_pos_as_xyz
'x, y, z'
'-x, y+1/2, -z+1/2'
'-x, -y, -z'
'x, -y-1/2, z-1/2'

loop_
_atom_site_label
_atom_site_type_symbol
_atom_site_fract_x
_atom_site_fract_y
_atom_site_fract_z
_atom_site_U_iso_or_equiv
_atom_site_adp_type
_atom_site_occupancy
_atom_site_symmetry_multiplicity
_atom_site_calc_flag
_atom_site_refinement_flags
Tb1 Tb 0.22182(3) 0.282393(14) 0.92967(3) 0.01666(10) Uani 1 1 d .
C1 C 0.2584(7) 0.1017(3) 1.1162(6) 0.0205(11) Uani 1 1 d .
C2 C 0.2786(7) 0.0189(3) 1.0640(6) 0.0187(10) Uani 1 1 d .
C3 C 0.3697(7) -0.0375(3) 1.1708(6) 0.0182(10) Uani 1 1 d .
H3A H 0.4170 -0.0257 1.2815 0.022 Uiso 1 1 calc R
C4 C 0.2048(7) -0.0028(3) 0.9019(6) 0.0241(12) Uani 1 1 d .
H4A H 0.1438 0.0351 0.8291 0.029 Uiso 1 1 calc R
C5 C 0.3906(7) -0.1122(3) 1.1120(6) 0.0175(10) Uani 1 1 d .
C6 C 0.3114(8) -0.1276(3) 0.9479(6) 0.0244(12) Uani 1 1 d .
H6A H 0.3251 -0.1773 0.9075 0.029 Uiso 1 1 calc R
C7 C 0.4963(7) -0.1744(3) 1.2199(7) 0.0222(11) Uani 1 1 d .
C8 C -0.0414(8) 0.1978(3) 0.6803(7) 0.0242(12) Uani 1 1 d .
C9 C -0.1376(8) 0.1434(4) 0.5449(7) 0.0341(14) Uani 1 1 d .
H9A H -0.1720 0.0957 0.5921 0.041 Uiso 1 1 calc R
H9B H -0.2465 0.1682 0.4799 0.041 Uiso 1 1 calc R
N1 N 0.2162(6) -0.0746(3) 0.8446(5) 0.0271(11) Uani 1 1 d .
O1 O 0.2487(6) 0.1527(2) 1.0087(5) 0.0291(9) Uani 1 1 d .
O2 O 0.2570(6) 0.1127(2) 1.2640(5) 0.0294(9) Uani 1 1 d .
O3 O 0.5538(6) -0.1582(3) 1.3696(5) 0.0323(10) Uani 1 1 d .
O4 O 0.5248(5) -0.2377(2) 1.1533(5) 0.0261(8) Uani 1 1 d .
O5 O 0.1066(5) 0.2263(2) 0.6630(4) 0.0244(8) Uani 1 1 d .
O6 O -0.0997(6) 0.2136(3) 0.7993(6) 0.0398(11) Uani 1 1 d .
O7 O -0.0184(5) 0.1252(3) 0.4425(5) 0.0314(9) Uani 1 1 d .
H7A H -0.0130 0.1628 0.3829 0.047 Uiso 1 1 calc R

loop_
_atom_site_aniso_label
_atom_site_aniso_U_11
_atom_site_aniso_U_22
_atom_site_aniso_U_33
_atom_site_aniso_U_23
_atom_site_aniso_U_13
_atom_site_aniso_U_12
Tb1 0.02705(16) 0.01240(14) 0.00936(13) -0.00012(9) 0.00241(10) -0.00019(9)
C1 0.025(3) 0.013(2) 0.024(2) -0.005(2) 0.007(2) -0.002(2)
C2 0.026(3) 0.017(3) 0.013(2) 0.000(2) 0.005(2) 0.001(2)
C3 0.024(3) 0.018(3) 0.014(2) 0.002(2) 0.0052(19) 0.001(2)
C4 0.034(3) 0.018(3) 0.015(2) 0.001(2) -0.003(2) 0.003(2)
C5 0.019(2) 0.016(2) 0.017(2) 0.001(2) 0.0050(19) 0.003(2)
C6 0.033(3) 0.017(3) 0.022(3) -0.006(2) 0.005(2) 0.002(2)
C7 0.022(3) 0.022(3) 0.024(3) 0.004(2) 0.009(2) 0.004(2)
C8 0.027(3) 0.023(3) 0.021(3) 0.000(2) 0.002(2) -0.002(2)
C9 0.033(3) 0.043(4) 0.025(3) -0.011(3) 0.005(2) -0.009(3)
N1 0.035(3) 0.024(2) 0.017(2) -0.0064(19) -0.0027(19) -0.002(2)
O1 0.049(2) 0.017(2) 0.0237(19) 0.0042(17) 0.0140(17) 0.0048(18)
O2 0.054(3) 0.0153(18) 0.0210(18) -0.0029(16) 0.0140(18) 0.0064(18)
O3 0.040(2) 0.034(2) 0.0181(18) 0.0067(18) -0.0004(17) 0.014(2)
O4 0.030(2) 0.0148(19) 0.033(2) 0.0024(17) 0.0075(17) 0.0035(16)
O5 0.027(2) 0.029(2) 0.0170(17) -0.0033(16) 0.0042(15) -0.0120(17)
O6 0.040(3) 0.052(3) 0.032(2) -0.015(2) 0.018(2) -0.011(2)
O7 0.035(2) 0.034(2) 0.025(2) -0.0071(18) 0.0080(17) -0.0070(19)

loop_
_atom_type_symbol
_atom_type_description
_atom_type_scat_dispersion_real
_atom_type_scat_dispersion_imag
_atom_type_scat_source
C C 0.0033 0.0016 'International Tables Vol C Tables 4.2.6.8 and 6.1.1.4'
H H 0.0000 0.0000 'International Tables Vol C Tables 4.2.6.8 and 6.1.1.4'
N N 0.0061 0.0033 'International Tables Vol C Tables 4.2.6.8 and 6.1.1.4'
O O 0.0106 0.0060 'International Tables Vol C Tables 4.2.6.8 and 6.1.1.4'
Tb Tb -0.1723 4.1537 'International Tables Vol C Tables 4.2.6.8 and 6.1.1.4'

loop_
_geom_angle_atom_site_label_1
_geom_angle_atom_site_label_2
_geom_angle_atom_site_label_3
_geom_angle
_geom_angle_site_symmetry_1
_geom_angle_site_symmetry_3
O1 Tb1 O3 102.46(15) . 2_657
O1 Tb1 O2 153.76(14) . 4_565
O3 Tb1 O2 85.49(14) 2_657 4_565
O1 Tb1 O4 75.61(14) . 3_657
O3 Tb1 O4 80.98(15) 2_657 3_657
O2 Tb1 O4 81.13(14) 4_565 3_657
O1 Tb1 O5 73.97(13) . 4_566
O3 Tb1 O5 77.56(14) 2_657 4_566
O2 Tb1 O5 132.26(13) 4_565 4_566
O4 Tb1 O5 137.60(13) 3_657 4_566
O1 Tb1 O5 82.51(14) . .
O3 Tb1 O5 152.73(14) 2_657 .
O2 Tb1 O5 79.62(13) 4_565 .
O4 Tb1 O5 74.27(14) 3_657 .
O5 Tb1 O5 129.00(15) 4_566 .
O1 Tb1 O7 128.42(14) . 4_566
O3 Tb1 O7 96.43(15) 2_657 4_566
O2 Tb1 O7 74.29(14) 4_565 4_566
O4 Tb1 O7 155.41(13) 3_657 4_566
O5 Tb1 O7 63.95(13) 4_566 4_566
O5 Tb1 O7 101.28(14) . 4_566
O1 Tb1 O6 72.80(15) . .
O3 Tb1 O6 156.90(14) 2_657 .
O2 Tb1 O6 108.89(15) 4_565 .
O4 Tb1 O6 118.28(14) 3_657 .
O5 Tb1 O6 79.43(14) 4_566 .
O5 Tb1 O6 50.27(13) . .
O7 Tb1 O6 71.41(14) 4_566 .
O1 Tb1 C8 74.00(16) . .
O3 Tb1 C8 175.69(16) 2_657 .
O2 Tb1 C8 96.66(15) 4_565 .
O4 Tb1 C8 95.63(15) 3_657 .
O5 Tb1 C8 103.50(15) 4_566 .
O5 Tb1 C8 25.60(14) . .
O7 Tb1 C8 87.76(15) 4_566 .
O6 Tb1 C8 24.88(14) . .
O1 C1 O2 126.7(5) . .
O1 C1 C2 116.2(5) . .
O2 C1 C2 117.1(5) . .
C3 C2 C4 117.8(5) . .
C3 C2 C1 122.8(4) . .
C4 C2 C1 119.5(5) . .
C2 C3 C5 119.7(5) . .
N1 C4 C2 123.6(5) . .
C6 C5 C3 117.7(5) . .
C6 C5 C7 120.3(5) . .
C3 C5 C7 122.0(4) . .
N1 C6 C5 123.3(5) . .
O3 C7 O4 125.3(5) . .
O3 C7 C5 116.8(5) . .
O4 C7 C5 117.9(5) . .
O6 C8 O5 121.7(5) . .
O6 C8 C9 122.9(5) . .
O5 C8 C9 115.4(5) . .
O6 C8 Tb1 68.2(3) . .
O5 C8 Tb1 54.3(3) . .
C9 C8 Tb1 165.8(4) . .
O7 C9 C8 108.8(5) . .
C4 N1 C6 117.7(4) . .
C1 O1 Tb1 150.1(4) . .
C1 O2 Tb1 137.4(4) . 4_566
C7 O3 Tb1 129.9(4) . 2_647
C7 O4 Tb1 131.2(4) . 3_657
C8 O5 Tb1 127.0(3) . 4_565
C8 O5 Tb1 100.1(3) . .
Tb1 O5 Tb1 132.86(16) 4_565 .
C8 O6 Tb1 86.9(4) . .
C9 O7 Tb1 118.9(3) . 4_565

loop_
_geom_bond_atom_site_label_1
_geom_bond_atom_site_label_2
_geom_bond_distance
_geom_bond_site_symmetry_2
Tb1 O1 2.306(4) .
Tb1 O3 2.313(4) 2_657
Tb1 O2 2.323(4) 4_565
Tb1 O4 2.342(4) 3_657
Tb1 O5 2.343(4) 4_566
Tb1 O5 2.388(4) .
Tb1 O7 2.441(4) 4_566
Tb1 O6 2.693(5) .
Tb1 C8 2.896(5) .
C1 O1 1.242(7) .
C1 O2 1.256(6) .
C1 C2 1.500(7) .
C2 C3 1.378(7) .
C2 C4 1.385(7) .
C3 C5 1.391(7) .
C4 N1 1.328(7) .
C5 C6 1.382(7) .
C5 C7 1.493(7) .
C6 N1 1.333(7) .
C7 O3 1.252(7) .
C7 O4 1.260(7) .
C8 O6 1.220(7) .
C8 O5 1.272(7) .
C8 C9 1.508(8) .
C9 O7 1.433(7) .
O2 Tb1 2.323(4) 4_566
O3 Tb1 2.313(4) 2_647
O4 Tb1 2.342(4) 3_657
O5 Tb1 2.343(4) 4_565
O7 Tb1 2.441(4) 4_565
